data_7000378
loop_
_publ_author_name
'Saku, Yoshio'
'Sakai, Yoshitaka'
'Shinohara, Akira'
'Hayashi, Kunihiko'
'Yoshida, Shoko'
'Kato, Chika N.'
'Yoza, Kenji'
'Nomiya, Kenji'

_publ_section_title
;
 Sandwich-type HfIV and ZrIVcomplexes composed of tri-lacunary Keggin
 polyoxometalates: structure of [M3(\m-OH)3(A-\a-PW9O34)2]9&#x2212; (M
 = Hf and Zr)
;
_journal_coden_ASTM DTARAF
_journal_issue 5
_journal_name_full 'Dalton Transactions'
_journal_page_first 805
_journal_page_last 813
_journal_paper_doi 10.1039/b813710m
_journal_year 2009
_chemical_formula_sum 'C28 H111 Hf3 N7 O82 P2 W18'
_chemical_formula_weight 5764.95
_space_group_IT_number 70
_symmetry_cell_setting orthorhombic
_symmetry_space_group_name_Hall '-F 2uv 2vw'
_symmetry_space_group_name_H-M 'F d d d :2'
_atom_sites_solution_hydrogens geom
_atom_sites_solution_primary direct
_atom_sites_solution_secondary difmap
_audit_creation_method SHELXL-97
_cell_angle_alpha 90.00
_cell_angle_beta 90.00
_cell_angle_gamma 90.00
_cell_formula_units_Z 16
_cell_length_a 29.244(6)
_cell_length_b 36.649(7)
_cell_length_c 38.215(8)
_cell_measurement_temperature 90(2)
_cell_volume 40957(14)
_computing_cell_refinement 'Bruker XSCANS'
_computing_data_collection 'Bruker XSCANS'
_computing_data_reduction 'Bruker SHELXTL'
_computing_molecular_graphics 'Bruker SHELXTL'
_computing_publication_material 'Bruker SHELXTL'
_computing_structure_refinement 'SHELXL-97 (Sheldrick, 1997)'
_computing_structure_solution 'SHELXS-97 (Sheldrick, 1990)'
_diffrn_ambient_temperature 90(2)
_diffrn_detector_area_resol_mean 8.366
_diffrn_measured_fraction_theta_full 0.997
_diffrn_measured_fraction_theta_max 0.997
_diffrn_measurement_device_type 'Bruker P4'
_diffrn_measurement_method '\w scans'
_diffrn_radiation_monochromator graphite
_diffrn_radiation_source 'fine-focus sealed tube'
_diffrn_radiation_type MoK\a
_diffrn_radiation_wavelength 0.71073
_diffrn_reflns_av_R_equivalents 0.0565
_diffrn_reflns_av_sigmaI/netI 0.0403
_diffrn_reflns_limit_h_max 25
_diffrn_reflns_limit_h_min -38
_diffrn_reflns_limit_k_max 48
_diffrn_reflns_limit_k_min -48
_diffrn_reflns_limit_l_max 50
_diffrn_reflns_limit_l_min -50
_diffrn_reflns_number 72573
_diffrn_reflns_theta_full 28.32
_diffrn_reflns_theta_max 28.32
_diffrn_reflns_theta_min 1.04
_exptl_absorpt_coefficient_mu 23.291
_exptl_absorpt_correction_T_max 0.3889
_exptl_absorpt_correction_T_min 0.0590
_exptl_absorpt_correction_type empirical
_exptl_absorpt_process_details
;
SADABS; Sheldrick
;
_exptl_crystal_colour colorless
_exptl_crystal_density_diffrn 3.740
_exptl_crystal_density_method 'not measured'
_exptl_crystal_description prism
_exptl_crystal_F_000 40992
_exptl_crystal_size_max 0.28
_exptl_crystal_size_mid 0.08
_exptl_crystal_size_min 0.05
_refine_diff_density_max 4.975
_refine_diff_density_min -1.861
_refine_diff_density_rms 0.520
_refine_ls_extinction_method none
_refine_ls_goodness_of_fit_ref 1.087
_refine_ls_hydrogen_treatment mixed
_refine_ls_matrix_type full
_refine_ls_number_parameters 551
_refine_ls_number_reflns 12737
_refine_ls_number_restraints 0
_refine_ls_restrained_S_all 1.087
_refine_ls_R_factor_all 0.0431
_refine_ls_R_factor_gt 0.0348
_refine_ls_shift/su_max 0.002
_refine_ls_shift/su_mean 0.000
_refine_ls_structure_factor_coef Fsqd
_refine_ls_weighting_details 'calc w=1/[\s^2^(Fo^2^)+(0.0556P)^2^+2054.4377P] where P=(Fo^2^+2Fc^2^)/3'
_refine_ls_weighting_scheme calc
_refine_ls_wR_factor_gt 0.0967
_refine_ls_wR_factor_ref 0.1064
_reflns_number_gt 11029
_reflns_number_total 12737
_reflns_threshold_expression >2sigma(I)
_cod_data_source_file B813710M.txt
_cod_data_source_block ysa006s
_cod_depositor_comments
;
The following automatic conversions were performed:
'_symmetry_cell_setting' value 'Orthorhombic' changed to 'orthorhombic'
according to '/home/saulius/struct/CIF-dictionaries/cif_core.dic'
dictionary named 'cif_core.dic' version 2.4.1 from 2010-06-29.

Automatic conversion script
Id: cif_fix_enum 1527 2010-12-29 10:47:43Z saulius 
;
_cod_original_cell_volume 40958(14)
_cod_original_sg_symbol_H-M Fddd
_cod_database_code 7000378

loop_
_symmetry_equiv_pos_as_xyz
'x, y, z'
'-x+3/4, -y+3/4, z'
'-x+3/4, y, -z+3/4'
'x, -y+3/4, -z+3/4'
'x, y+1/2, z+1/2'
'-x+3/4, -y+5/4, z+1/2'
'-x+3/4, y+1/2, -z+5/4'
'x, -y+5/4, -z+5/4'
'x+1/2, y, z+1/2'
'-x+5/4, -y+3/4, z+1/2'
'-x+5/4, y, -z+5/4'
'x+1/2, -y+3/4, -z+5/4'
'x+1/2, y+1/2, z'
'-x+5/4, -y+5/4, z'
'-x+5/4, y+1/2, -z+3/4'
'x+1/2, -y+5/4, -z+3/4'
'-x, -y, -z'
'x-3/4, y-3/4, -z'
'x-3/4, -y, z-3/4'
'-x, y-3/4, z-3/4'
'-x, -y+1/2, -z+1/2'
'x-3/4, y-1/4, -z+1/2'
'x-3/4, -y+1/2, z-1/4'
'-x, y-1/4, z-1/4'
'-x+1/2, -y, -z+1/2'
'x-1/4, y-3/4, -z+1/2'
'x-1/4, -y, z-1/4'
'-x+1/2, y-3/4, z-1/4'
'-x+1/2, -y+1/2, -z'
'x-1/4, y-1/4, -z'
'x-1/4, -y+1/2, z-3/4'
'-x+1/2, y-1/4, z-3/4'

loop_
_atom_site_label
_atom_site_type_symbol
_atom_site_fract_x
_atom_site_fract_y
_atom_site_fract_z
_atom_site_U_iso_or_equiv
_atom_site_adp_type
_atom_site_occupancy
_atom_site_symmetry_multiplicity
_atom_site_calc_flag
_atom_site_refinement_flags
_atom_site_disorder_assembly
_atom_site_disorder_group
N1 N 0.7682(3) 0.4506(2) 0.3281(2) 0.0233(17) Uani 1 1 d . . .
O26 O 0.7156(2) 0.40440(17) 0.19528(16) 0.0155(12) Uani 1 1 d . . .
O27 O 0.6482(2) 0.50709(17) 0.17115(16) 0.0162(12) Uani 1 1 d . . .
W5 W 0.690884(12) 0.416086(10) 0.237890(9) 0.01535(8) Uani 1 1 d . . .
W6 W 0.632483(13) 0.503456(10) 0.217644(9) 0.01647(8) Uani 1 1 d . . .
C3 C 0.7217(4) 0.4653(3) 0.3359(3) 0.031(2) Uani 1 1 d . . .
C7 C 0.5924(5) 0.2631(5) 0.3057(5) 0.062(4) Uani 1 1 d . . .
C6 C 0.5604(5) 0.2433(6) 0.2490(6) 0.078(7) Uani 1 1 d . . .
C4 C 0.7151(5) 0.5023(4) 0.3182(4) 0.048(3) Uani 1 1 d . . .
C2 C 0.7766(4) 0.4145(3) 0.3446(3) 0.029(2) Uani 1 1 d . . .
C5 C 0.5689(6) 0.2261(5) 0.2160(6) 0.071(5) Uani 1 1 d . . .
C1 C 0.8229(5) 0.3999(4) 0.3325(4) 0.054(4) Uani 1 1 d . . .
C8 C 0.6325(6) 0.2593(5) 0.3264(7) 0.085(7) Uani 1 1 d . . .
Hf2 Hf 0.6250 0.483194(13) 0.1250 0.01316(10) Uani 1 2 d S . .
Hf1 Hf 0.560767(12) 0.384625(9) 0.101458(9) 0.01256(8) Uani 1 1 d . . .
N2 N 0.6022(4) 0.2394(4) 0.2721(3) 0.050(3) Uani 1 1 d . . .
O13 O 0.6538(2) 0.29294(18) 0.23415(18) 0.0201(13) Uani 1 1 d . . .
O18 O 0.5019(2) 0.29102(19) 0.17762(18) 0.0229(14) Uani 1 1 d . . .
O23 O 0.4689(2) 0.36313(18) 0.17020(17) 0.0180(13) Uani 1 1 d . . .
O6 O 0.4847(2) 0.39736(19) 0.27319(18) 0.0223(14) Uani 1 1 d . . .
O2 O 0.6053(3) 0.4609(2) 0.32929(19) 0.0287(16) Uani 1 1 d . . .
O7 O 0.5943(2) 0.34745(18) 0.25630(17) 0.0190(13) Uani 1 1 d . . .
O8 O 0.6437(2) 0.42284(18) 0.27353(16) 0.0181(13) Uani 1 1 d . . .
O34 O 0.5569(2) 0.41776(18) 0.23718(16) 0.0175(13) Uani 1 1 d . . .
O9 O 0.6034(2) 0.48374(18) 0.25948(16) 0.0182(13) Uani 1 1 d . . .
O22 O 0.4953(2) 0.46338(18) 0.15927(16) 0.0186(13) Uani 1 1 d . . .
O32 O 0.5860(2) 0.45757(17) 0.18843(16) 0.0160(12) Uani 1 1 d . . .
O16 O 0.4912(2) 0.53888(19) 0.17429(19) 0.0234(14) Uani 1 1 d . . .
O28 O 0.5649(2) 0.50776(17) 0.14102(16) 0.0168(12) Uani 1 1 d . . .
O31 O 0.6257(2) 0.39818(16) 0.20282(16) 0.0140(12) Uani 1 1 d . . .
O29 O 0.4974(2) 0.40381(18) 0.11719(16) 0.0167(12) Uani 1 1 d . . .
O25 O 0.6748(2) 0.34115(17) 0.18116(17) 0.0174(13) Uani 1 1 d . . .
O30 O 0.5391(2) 0.34095(17) 0.13171(17) 0.0185(13) Uani 1 1 d . . .
O20 O 0.6746(2) 0.46396(17) 0.22323(16) 0.0174(13) Uani 1 1 d . . .
O15 O 0.6628(2) 0.53932(18) 0.23528(17) 0.0226(14) Uani 1 1 d . . .
O1 O 0.5181(2) 0.33064(19) 0.29818(19) 0.0251(15) Uani 1 1 d . . .
O4 O 0.5670(2) 0.39661(18) 0.30220(17) 0.0205(13) Uani 1 1 d . . .
O5 O 0.5262(2) 0.45932(19) 0.28735(17) 0.0208(14) Uani 1 1 d . . .
O3 O 0.4338(2) 0.4620(2) 0.2680(2) 0.0264(15) Uani 1 1 d . . .
O10 O 0.5054(2) 0.48382(18) 0.22403(18) 0.0210(14) Uani 1 1 d . . .
O11 O 0.4653(2) 0.42226(19) 0.20965(18) 0.0216(14) Uani 1 1 d . . .
O12 O 0.5138(2) 0.34672(19) 0.22709(18) 0.0211(14) Uani 1 1 d . . .
O19 O 0.6811(2) 0.36467(18) 0.24704(16) 0.0178(13) Uani 1 1 d . . .
O24 O 0.5858(2) 0.32607(17) 0.19205(17) 0.0155(12) Uani 1 1 d . . .
O33 O 0.5475(2) 0.39770(17) 0.17484(17) 0.0172(13) Uani 1 1 d . . .
O17 O 0.4153(2) 0.4214(2) 0.14852(19) 0.0250(15) Uani 1 1 d . . .
O1M O 0.6250 0.3729(2) 0.1250 0.0180(18) Uani 1 2 d S . .
O2M O 0.5817(2) 0.43957(17) 0.10944(17) 0.0177(13) Uani 1 1 d . . .
O21 O 0.5753(2) 0.52584(18) 0.20762(17) 0.0193(13) Uani 1 1 d . . .
O14 O 0.7389(2) 0.42365(19) 0.26266(17) 0.0204(14) Uani 1 1 d . . .
O1S O 0.4355(3) 0.4161(3) 0.0470(3) 0.046(2) Uani 1 1 d . . .
O2S O 0.4459(3) 0.6028(2) 0.18275(19) 0.0272(16) Uani 1 1 d . . .
O3S O 0.6173(3) 0.3597(2) 0.3471(2) 0.0338(18) Uani 1 1 d . . .
O4S O 0.3969(3) 0.3329(3) 0.2062(3) 0.057(3) Uani 1 1 d . . .
P1 P 0.57935(7) 0.41787(6) 0.20020(6) 0.0121(4) Uani 1 1 d . . .
W9 W 0.524326(12) 0.334318(10) 0.177610(10) 0.01582(8) Uani 1 1 d . . .
W8 W 0.471179(12) 0.414889(10) 0.159173(10) 0.01674(8) Uani 1 1 d . . .
W2 W 0.589641(13) 0.444530(10) 0.289482(9) 0.01838(9) Uani 1 1 d . . .
W1 W 0.535350(13) 0.363689(10) 0.269863(10) 0.01776(8) Uani 1 1 d . . .
W3 W 0.483833(13) 0.445107(11) 0.251226(10) 0.01915(9) Uani 1 1 d . . .
W7 W 0.528452(12) 0.503129(10) 0.179809(10) 0.01656(8) Uani 1 1 d . . .
W4 W 0.638544(12) 0.335652(9) 0.220513(9) 0.01476(8) Uani 1 1 d . . .

loop_
_atom_site_aniso_label
_atom_site_aniso_U_11
_atom_site_aniso_U_22
_atom_site_aniso_U_33
_atom_site_aniso_U_23
_atom_site_aniso_U_13
_atom_site_aniso_U_12
N1 0.023(4) 0.029(4) 0.018(4) 0.002(3) -0.004(3) -0.004(3)
O26 0.016(3) 0.022(3) 0.009(3) 0.003(2) 0.000(2) -0.002(2)
O27 0.018(3) 0.018(3) 0.012(3) -0.003(2) -0.002(2) -0.005(2)
W5 0.01589(17) 0.01881(17) 0.01134(16) 0.00032(13) -0.00335(12) -0.00349(13)
W6 0.02173(18) 0.01579(17) 0.01188(16) -0.00139(13) -0.00156(13) -0.00425(13)
C3 0.020(5) 0.046(7) 0.027(5) -0.003(5) -0.004(4) -0.002(4)
C7 0.046(8) 0.062(10) 0.078(12) 0.014(9) 0.006(8) -0.003(7)
C6 0.028(7) 0.093(14) 0.112(16) 0.069(13) 0.018(8) -0.001(8)
C4 0.039(7) 0.047(8) 0.058(9) 0.005(7) -0.007(6) 0.011(6)
C2 0.027(5) 0.030(6) 0.029(6) 0.008(4) 0.001(4) -0.006(4)
C5 0.048(9) 0.063(11) 0.102(16) 0.009(10) -0.021(10) -0.009(8)
C1 0.056(9) 0.046(8) 0.059(9) 0.026(7) 0.016(7) 0.016(7)
C8 0.049(10) 0.049(10) 0.16(2) 0.004(12) -0.001(11) -0.006(8)
Hf2 0.0151(2) 0.0121(2) 0.0123(2) 0.000 -0.00312(17) 0.000
Hf1 0.01203(16) 0.01312(16) 0.01252(16) -0.00051(12) -0.00302(12) 0.00017(12)
N2 0.049(7) 0.056(7) 0.046(7) 0.014(6) 0.013(5) -0.016(6)
O13 0.022(3) 0.016(3) 0.022(3) 0.008(3) -0.002(3) -0.001(3)
O18 0.024(3) 0.023(3) 0.022(3) 0.004(3) -0.001(3) -0.008(3)
O23 0.012(3) 0.021(3) 0.021(3) 0.002(3) -0.001(2) -0.001(2)
O6 0.022(3) 0.021(3) 0.024(4) 0.003(3) 0.007(3) -0.002(3)
O2 0.036(4) 0.031(4) 0.019(3) -0.008(3) 0.000(3) -0.003(3)
O7 0.019(3) 0.021(3) 0.017(3) 0.003(3) -0.001(2) -0.002(3)
O8 0.021(3) 0.020(3) 0.013(3) -0.004(2) -0.004(2) 0.000(3)
O34 0.020(3) 0.020(3) 0.012(3) 0.001(2) -0.001(2) 0.001(2)
O9 0.023(3) 0.019(3) 0.013(3) -0.003(2) 0.001(2) -0.002(3)
O22 0.023(3) 0.018(3) 0.015(3) -0.001(2) 0.001(2) 0.002(3)
O32 0.019(3) 0.013(3) 0.016(3) -0.002(2) 0.000(2) -0.002(2)
O16 0.025(3) 0.020(3) 0.026(4) 0.002(3) 0.001(3) 0.007(3)
O28 0.019(3) 0.017(3) 0.015(3) 0.001(2) 0.000(2) 0.002(2)
O31 0.017(3) 0.011(3) 0.015(3) 0.002(2) -0.003(2) 0.000(2)
O29 0.013(3) 0.021(3) 0.017(3) 0.002(3) 0.001(2) 0.003(2)
O25 0.020(3) 0.016(3) 0.016(3) 0.002(2) -0.003(2) 0.002(2)
O30 0.023(3) 0.016(3) 0.017(3) -0.002(2) -0.005(3) -0.001(3)
O20 0.022(3) 0.015(3) 0.015(3) 0.002(2) 0.000(2) -0.005(2)
O15 0.031(4) 0.020(3) 0.017(3) -0.003(3) -0.002(3) -0.008(3)
O1 0.025(4) 0.026(4) 0.025(4) 0.006(3) 0.001(3) -0.005(3)
O4 0.023(3) 0.022(3) 0.016(3) 0.003(3) 0.003(3) -0.004(3)
O5 0.027(3) 0.021(3) 0.014(3) -0.004(3) 0.003(3) 0.000(3)
O3 0.021(3) 0.027(4) 0.031(4) 0.002(3) 0.009(3) 0.005(3)
O10 0.023(3) 0.019(3) 0.021(3) 0.002(3) 0.003(3) 0.001(3)
O11 0.014(3) 0.025(4) 0.025(4) 0.004(3) 0.001(3) 0.004(3)
O12 0.016(3) 0.021(3) 0.025(4) 0.005(3) 0.003(3) -0.001(3)
O19 0.019(3) 0.021(3) 0.013(3) 0.005(2) -0.005(2) 0.000(3)
O24 0.012(3) 0.015(3) 0.019(3) 0.000(2) -0.005(2) 0.002(2)
O33 0.015(3) 0.017(3) 0.019(3) 0.003(2) -0.006(2) 0.000(2)
O17 0.013(3) 0.035(4) 0.027(4) 0.003(3) -0.001(3) 0.000(3)
O1M 0.013(4) 0.018(4) 0.022(5) 0.000 -0.006(3) 0.000
O2M 0.018(3) 0.014(3) 0.020(3) -0.001(2) -0.005(2) -0.001(2)
O21 0.025(3) 0.017(3) 0.016(3) -0.001(2) -0.001(3) 0.001(3)
O14 0.022(3) 0.025(3) 0.014(3) -0.002(3) -0.007(3) -0.004(3)
O1S 0.031(5) 0.049(6) 0.058(6) 0.013(5) -0.005(4) -0.005(4)
O2S 0.034(4) 0.024(4) 0.024(4) 0.001(3) 0.004(3) 0.008(3)
O3S 0.031(4) 0.039(5) 0.032(4) 0.004(4) -0.002(3) 0.004(3)
O4S 0.038(5) 0.061(7) 0.071(7) 0.030(6) 0.009(5) -0.001(5)
P1 0.0122(10) 0.0137(10) 0.0106(10) 0.0005(8) -0.0013(8) -0.0005(8)
W9 0.01506(17) 0.01650(17) 0.01588(17) 0.00210(13) -0.00219(13) -0.00436(12)
W8 0.01180(16) 0.02029(18) 0.01812(18) -0.00177(14) -0.00077(13) 0.00103(13)
W2 0.02245(18) 0.02098(18) 0.01172(16) -0.00121(13) 0.00115(13) -0.00277(14)
W1 0.01863(17) 0.01956(18) 0.01509(17) 0.00235(13) 0.00181(13) -0.00249(13)
W3 0.01818(17) 0.02107(19) 0.01820(18) -0.00072(14) 0.00472(14) 0.00189(14)
W7 0.01759(17) 0.01583(17) 0.01626(17) -0.00057(13) 0.00089(13) 0.00251(13)
W4 0.01492(16) 0.01456(16) 0.01481(17) 0.00319(12) -0.00211(12) -0.00107(12)

loop_
_atom_type_symbol
_atom_type_description
_atom_type_scat_dispersion_real
_atom_type_scat_dispersion_imag
_atom_type_scat_source
C C 0.0033 0.0016 'International Tables Vol C Tables 4.2.6.8 and 6.1.1.4'
H H 0.0000 0.0000 'International Tables Vol C Tables 4.2.6.8 and 6.1.1.4'
N N 0.0061 0.0033 'International Tables Vol C Tables 4.2.6.8 and 6.1.1.4'
O O 0.0106 0.0060 'International Tables Vol C Tables 4.2.6.8 and 6.1.1.4'
P P 0.1023 0.0942 'International Tables Vol C Tables 4.2.6.8 and 6.1.1.4'
Hf Hf -0.5830 6.1852 'International Tables Vol C Tables 4.2.6.8 and 6.1.1.4'
W W -0.8490 6.8722 'International Tables Vol C Tables 4.2.6.8 and 6.1.1.4'

loop_
_geom_angle_atom_site_label_1
_geom_angle_atom_site_label_2
_geom_angle_atom_site_label_3
_geom_angle
_geom_angle_site_symmetry_1
_geom_angle_site_symmetry_3
_geom_angle_publ_flag
C2 N1 C3 112.7(8) . . ?
W5 O26 Hf1 134.4(3) . 11_554 ?
W6 O27 Hf2 134.9(3) . . ?
O14 W5 O26 101.8(3) . . ?
O14 W5 O20 102.6(3) . . ?
O26 W5 O20 93.0(3) . . ?
O14 W5 O19 100.3(3) . . ?
O26 W5 O19 89.5(3) . . ?
O20 W5 O19 155.9(3) . . ?
O14 W5 O8 99.9(3) . . ?
O26 W5 O8 158.0(3) . . ?
O20 W5 O8 84.9(3) . . ?
O19 W5 O8 83.9(3) . . ?
O14 W5 O31 173.5(3) . . ?
O26 W5 O31 75.8(2) . . ?
O20 W5 O31 83.7(2) . . ?
O19 W5 O31 73.7(2) . . ?
O8 W5 O31 82.2(2) . . ?
O15 W6 O27 101.2(3) . . ?
O15 W6 O21 101.7(3) . . ?
O27 W6 O21 89.6(3) . . ?
O15 W6 O20 101.7(3) . . ?
O27 W6 O20 90.1(3) . . ?
O21 W6 O20 156.2(3) . . ?
O15 W6 O9 100.7(3) . . ?
O27 W6 O9 158.1(3) . . ?
O21 W6 O9 86.7(3) . . ?
O20 W6 O9 84.7(3) . . ?
O15 W6 O32 173.8(3) . . ?
O27 W6 O32 75.3(2) . . ?
O21 W6 O32 73.4(2) . . ?
O20 W6 O32 83.6(2) . . ?
O9 W6 O32 82.9(2) . . ?
N1 C3 C4 110.2(10) . . ?
C8 C7 N2 104.4(15) . . ?
C5 C6 N2 109.3(14) . . ?
N1 C2 C1 109.4(9) . . ?
O28 Hf2 O28 128.4(4) 11_554 . ?
O28 Hf2 O27 81.0(3) 11_554 11_554 ?
O28 Hf2 O27 77.9(2) . 11_554 ?
O28 Hf2 O27 77.9(2) 11_554 . ?
O28 Hf2 O27 81.0(2) . . ?
O27 Hf2 O27 130.3(4) 11_554 . ?
O28 Hf2 O2M 138.7(2) 11_554 . ?
O28 Hf2 O2M 84.5(2) . . ?
O27 Hf2 O2M 83.4(2) 11_554 . ?
O27 Hf2 O2M 138.4(2) . . ?
O28 Hf2 O2M 84.5(2) 11_554 11_554 ?
O28 Hf2 O2M 138.7(2) . 11_554 ?
O27 Hf2 O2M 138.4(2) 11_554 11_554 ?
O27 Hf2 O2M 83.4(2) . 11_554 ?
O2M Hf2 O2M 82.4(3) . 11_554 ?
O25 Hf1 O29 128.3(3) 11_554 . ?
O25 Hf1 O30 78.7(3) 11_554 . ?
O29 Hf1 O30 80.0(3) . . ?
O25 Hf1 O26 80.0(2) 11_554 11_554 ?
O29 Hf1 O26 78.4(2) . 11_554 ?
O30 Hf1 O26 129.4(2) . 11_554 ?
O25 Hf1 O1M 85.3(3) 11_554 . ?
O29 Hf1 O1M 137.40(19) . . ?
O30 Hf1 O1M 83.0(3) . . ?
O26 Hf1 O1M 139.70(19) 11_554 . ?
O25 Hf1 O2M 139.3(3) 11_554 . ?
O29 Hf1 O2M 84.0(3) . . ?
O30 Hf1 O2M 137.6(2) . . ?
O26 Hf1 O2M 84.3(2) 11_554 . ?
O1M Hf1 O2M 82.9(3) . . ?
C6 N2 C7 106.0(14) . . ?
W8 O23 W9 122.0(3) . . ?
W1 O6 W3 123.9(3) . . ?
W1 O7 W4 150.8(4) . . ?
W2 O8 W5 151.3(4) . . ?
P1 O34 W3 124.9(3) . . ?
P1 O34 W2 125.4(4) . . ?
W3 O34 W2 89.9(2) . . ?
P1 O34 W1 125.3(4) . . ?
W3 O34 W1 89.7(2) . . ?
W2 O34 W1 90.5(2) . . ?
W2 O9 W6 151.2(4) . . ?
W8 O22 W7 153.3(4) . . ?
P1 O32 W7 127.8(4) . . ?
P1 O32 W6 126.2(4) . . ?
W7 O32 W6 88.5(2) . . ?
W7 O28 Hf2 133.9(3) . . ?
P1 O31 W4 126.8(3) . . ?
P1 O31 W5 127.0(3) . . ?
W4 O31 W5 88.86(19) . . ?
W8 O29 Hf1 135.0(3) . . ?
W4 O25 Hf1 133.7(3) . 11_554 ?
W9 O30 Hf1 135.4(3) . . ?
W5 O20 W6 153.2(4) . . ?
W2 O4 W1 124.1(3) . . ?
W3 O5 W2 124.9(3) . . ?
W3 O10 W7 150.8(4) . . ?
W3 O11 W8 150.7(4) . . ?
W1 O12 W9 150.3(4) . . ?
W4 O19 W5 122.5(3) . . ?
W9 O24 W4 153.3(4) . . ?
P1 O33 W8 126.6(4) . . ?
P1 O33 W9 127.2(4) . . ?
W8 O33 W9 90.1(2) . . ?
Hf1 O1M Hf1 156.7(5) . 11_554 ?
Hf2 O2M Hf1 157.6(3) . . ?
W6 O21 W7 123.4(3) . . ?
O33 P1 O32 110.4(4) . . ?
O33 P1 O31 110.5(4) . . ?
O32 P1 O31 110.6(3) . . ?
O33 P1 O34 108.4(4) . . ?
O32 P1 O34 108.7(4) . . ?
O31 P1 O34 108.2(4) . . ?
O18 W9 O30 102.4(3) . . ?
O18 W9 O24 102.4(3) . . ?
O30 W9 O24 94.4(3) . . ?
O18 W9 O23 100.5(3) . . ?
O30 W9 O23 89.1(3) . . ?
O24 W9 O23 155.5(3) . . ?
O18 W9 O12 98.8(3) . . ?
O30 W9 O12 158.5(3) . . ?
O24 W9 O12 84.6(3) . . ?
O23 W9 O12 83.4(3) . . ?
O18 W9 O33 173.3(3) . . ?
O30 W9 O33 76.3(3) . . ?
O24 W9 O33 84.3(2) . . ?
O23 W9 O33 73.0(2) . . ?
O12 W9 O33 82.2(2) . . ?
O17 W8 O29 103.0(3) . . ?
O17 W8 O22 102.9(3) . . ?
O29 W8 O22 93.1(3) . . ?
O17 W8 O23 99.0(3) . . ?
O29 W8 O23 89.3(3) . . ?
O22 W8 O23 156.8(3) . . ?
O17 W8 O11 97.6(3) . . ?
O29 W8 O11 159.3(3) . . ?
O22 W8 O11 84.4(3) . . ?
O23 W8 O11 85.3(3) . . ?
O17 W8 O33 172.8(3) . . ?
O29 W8 O33 76.7(2) . . ?
O22 W8 O33 84.2(2) . . ?
O23 W8 O33 73.8(2) . . ?
O11 W8 O33 82.6(2) . . ?
O2 W2 O8 102.4(3) . . ?
O2 W2 O9 102.6(3) . . ?
O8 W2 O9 86.8(3) . . ?
O2 W2 O5 101.4(3) . . ?
O8 W2 O5 156.3(3) . . ?
O9 W2 O5 88.0(3) . . ?
O2 W2 O4 100.8(3) . . ?
O8 W2 O4 89.2(3) . . ?
O9 W2 O4 156.6(3) . . ?
O5 W2 O4 86.4(3) . . ?
O2 W2 O34 171.2(3) . . ?
O8 W2 O34 83.9(2) . . ?
O9 W2 O34 83.8(2) . . ?
O5 W2 O34 72.5(2) . . ?
O4 W2 O34 72.8(3) . . ?
O1 W1 O12 102.8(3) . . ?
O1 W1 O7 102.7(3) . . ?
O12 W1 O7 87.9(3) . . ?
O1 W1 O6 100.7(3) . . ?
O12 W1 O6 90.7(3) . . ?
O7 W1 O6 156.3(3) . . ?
O1 W1 O4 100.2(3) . . ?
O12 W1 O4 157.0(3) . . ?
O7 W1 O4 86.3(3) . . ?
O6 W1 O4 85.8(3) . . ?
O1 W1 O34 170.6(3) . . ?
O12 W1 O34 84.7(3) . . ?
O7 W1 O34 83.1(2) . . ?
O6 W1 O34 73.2(2) . . ?
O4 W1 O34 72.5(2) . . ?
O3 W3 O10 102.8(3) . . ?
O3 W3 O11 103.4(3) . . ?
O10 W3 O11 88.0(3) . . ?
O3 W3 O5 100.6(3) . . ?
O10 W3 O5 88.6(3) . . ?
O11 W3 O5 155.9(3) . . ?
O3 W3 O6 100.1(3) . . ?
O10 W3 O6 157.0(3) . . ?
O11 W3 O6 88.1(3) . . ?
O5 W3 O6 85.7(3) . . ?
O3 W3 O34 170.6(3) . . ?
O10 W3 O34 83.8(3) . . ?
O11 W3 O34 83.2(2) . . ?
O5 W3 O34 72.7(2) . . ?
O6 W3 O34 73.2(2) . . ?
O16 W7 O28 101.5(3) . . ?
O16 W7 O22 102.0(3) . . ?
O28 W7 O22 91.9(3) . . ?
O16 W7 O21 100.9(3) . . ?
O28 W7 O21 89.6(3) . . ?
O22 W7 O21 156.2(3) . . ?
O16 W7 O10 99.4(3) . . ?
O28 W7 O10 159.1(3) . . ?
O22 W7 O10 84.5(3) . . ?
O21 W7 O10 85.7(3) . . ?
O16 W7 O32 174.5(3) . . ?
O28 W7 O32 76.5(2) . . ?
O22 W7 O32 83.2(2) . . ?
O21 W7 O32 74.0(2) . . ?
O10 W7 O32 82.6(2) . . ?
O13 W4 O25 101.4(3) . . ?
O13 W4 O24 102.4(3) . . ?
O25 W4 O24 91.1(3) . . ?
O13 W4 O19 100.2(3) . . ?
O25 W4 O19 89.9(3) . . ?
O24 W4 O19 156.7(3) . . ?
O13 W4 O7 99.5(3) . . ?
O25 W4 O7 159.1(3) . . ?
O24 W4 O7 84.5(3) . . ?
O19 W4 O7 86.3(3) . . ?
O13 W4 O31 173.5(3) . . ?
O25 W4 O31 76.0(2) . . ?
O24 W4 O31 83.7(2) . . ?
O19 W4 O31 74.0(2) . . ?
O7 W4 O31 83.2(2) . . ?

loop_
_geom_bond_atom_site_label_1
_geom_bond_atom_site_label_2
_geom_bond_distance
_geom_bond_site_symmetry_2
_geom_bond_publ_flag
N1 C2 1.485(13) . ?
N1 C3 1.493(13) . ?
O26 W5 1.833(6) . ?
O26 Hf1 2.076(6) 11_554 ?
O27 W6 1.840(6) . ?
O27 Hf2 2.083(6) . ?
W5 O14 1.715(6) . ?
W5 O20 1.903(6) . ?
W5 O19 1.938(6) . ?
W5 O8 1.955(7) . ?
W5 O31 2.420(6) . ?
W6 O15 1.723(7) . ?
W6 O21 1.901(7) . ?
W6 O20 1.912(7) . ?
W6 O9 1.949(6) . ?
W6 O32 2.434(6) . ?
C3 C4 1.527(19) . ?
C7 C8 1.42(3) . ?
C7 N2 1.57(2) . ?
C6 C5 1.43(3) . ?
C6 N2 1.52(2) . ?
C2 C1 1.526(18) . ?
Hf2 O28 2.067(6) 11_554 ?
Hf2 O28 2.067(6) . ?
Hf2 O27 2.082(6) 11_554 ?
Hf2 O2M 2.125(6) . ?
Hf2 O2M 2.125(6) 11_554 ?
Hf1 O25 2.067(6) 11_554 ?
Hf1 O29 2.072(6) . ?
Hf1 O30 2.074(7) . ?
Hf1 O26 2.076(6) 11_554 ?
Hf1 O1M 2.1265(19) . ?
Hf1 O2M 2.127(6) . ?
O13 W4 1.709(6) . ?
O18 W9 1.717(7) . ?
O23 W8 1.944(6) . ?
O23 W9 1.956(6) . ?
O6 W1 1.932(7) . ?
O6 W3 1.941(7) . ?
O2 W2 1.699(7) . ?
O7 W1 1.897(7) . ?
O7 W4 1.931(7) . ?
O8 W2 1.872(7) . ?
O34 P1 1.559(7) . ?
O34 W3 2.420(6) . ?
O34 W2 2.424(6) . ?
O34 W1 2.425(6) . ?
O9 W2 1.882(7) . ?
O22 W8 1.912(7) . ?
O22 W7 1.917(7) . ?
O32 P1 1.535(6) . ?
O32 W7 2.393(6) . ?
O16 W7 1.717(7) . ?
O28 W7 1.834(6) . ?
O31 P1 1.540(6) . ?
O31 W4 2.418(6) . ?
O29 W8 1.823(6) . ?
O25 W4 1.851(7) . ?
O25 Hf1 2.067(6) 11_554 ?
O30 W9 1.822(7) . ?
O1 W1 1.700(7) . ?
O4 W2 1.939(7) . ?
O4 W1 1.959(7) . ?
O5 W3 1.927(7) . ?
O5 W2 1.933(7) . ?
O3 W3 1.715(7) . ?
O10 W3 1.869(7) . ?
O10 W7 1.952(7) . ?
O11 W3 1.876(7) . ?
O11 W8 1.955(7) . ?
O12 W1 1.859(7) . ?
O12 W9 1.969(7) . ?
O19 W4 1.925(6) . ?
O24 W9 1.905(6) . ?
O24 W4 1.919(6) . ?
O33 P1 1.533(6) . ?
O33 W8 2.396(6) . ?
O33 W9 2.422(6) . ?
O17 W8 1.702(7) . ?
O1M Hf1 2.1266(19) 11_554 ?
O21 W7 1.924(7) . ?
